data_7228209
loop_
_publ_author_name
'Zhou, Yu-Peng'
'Wei, Zhang-Wen'
'Lin, Zhuo-Jia'
'Ling, Hui-Tao'
'Guo, Zhengang'
'Zhang, Mei'
'Lam, Chi-Keung'
'Ye, Bao-Hui'
'Chao, Hsiu-Yi'

_publ_section_title
;
 Diverse binding of important anions in 1-D tricopper anion coordination
 polymer (ACP) architectures
;
_journal_issue 17
_journal_name_full CrystEngComm
_journal_page_first 2349
_journal_paper_doi 10.1039/C7CE00087A
_journal_volume 19
_journal_year 2017
_chemical_formula_moiety 'C113 H104 Cu3 N4 O2 P6, B F4'
_chemical_formula_sum 'C113 H104 B Cu3 F4 N4 O2 P6'
_chemical_formula_weight 2013.25
_space_group_crystal_system monoclinic
_space_group_IT_number 14
_space_group_name_Hall '-P 2yn'
_space_group_name_H-M_alt 'P 1 21/n 1'
_symmetry_space_group_name_Hall '-P 2yn'
_symmetry_space_group_name_H-M 'P 1 21/n 1'
_atom_sites_solution_hydrogens geom
_audit_creation_method SHELXL-2014/7
_audit_update_record
;
2016-07-06 deposited with the CCDC.
2017-03-31 downloaded from the CCDC.
;
_cell_angle_alpha 90
_cell_angle_beta 107.60(3)
_cell_angle_gamma 90
_cell_formula_units_Z 4
_cell_length_a 13.861(3)
_cell_length_b 33.095(7)
_cell_length_c 22.888(5)
_cell_measurement_reflns_used 7496
_cell_measurement_temperature 173(2)
_cell_measurement_theta_max 25.04
_cell_measurement_theta_min 2.24
_cell_volume 10008(4)
_computing_cell_refinement 'Bruker XSCANS'
_computing_data_collection 'Bruker XSCANS'
_computing_data_reduction 'Bruker SHELXTL'
_computing_structure_refinement 'SHELXL-2014/7 (Sheldrick, 2014)'
_computing_structure_solution 'SHELXS-97 (Sheldrick, 2008)'
_diffrn_ambient_temperature 173(2)
_diffrn_measured_fraction_theta_full 0.991
_diffrn_measured_fraction_theta_max 0.982
_diffrn_measurement_device_type 'CCD area detector'
_diffrn_measurement_method 'phi and omega scans'
_diffrn_radiation_type MoK\a
_diffrn_radiation_wavelength 0.71073
_diffrn_reflns_av_R_equivalents 0.0633
_diffrn_reflns_av_unetI/netI 0.0839
_diffrn_reflns_Laue_measured_fraction_full 0.991
_diffrn_reflns_Laue_measured_fraction_max 0.982
_diffrn_reflns_limit_h_max 16
_diffrn_reflns_limit_h_min -17
_diffrn_reflns_limit_k_max 38
_diffrn_reflns_limit_k_min -42
_diffrn_reflns_limit_l_max 29
_diffrn_reflns_limit_l_min -29
_diffrn_reflns_number 66487
_diffrn_reflns_point_group_measured_fraction_full 0.991
_diffrn_reflns_point_group_measured_fraction_max 0.982
_diffrn_reflns_theta_full 25.242
_diffrn_reflns_theta_max 27.089
_diffrn_reflns_theta_min 1.545
_diffrn_source 'fine-focus sealed tube'
_exptl_absorpt_coefficient_mu 0.788
_exptl_absorpt_correction_T_max 0.854
_exptl_absorpt_correction_T_min 0.828
_exptl_absorpt_correction_type multi-scan
_exptl_absorpt_process_details sadabs
_exptl_crystal_colour yellow
_exptl_crystal_density_diffrn 1.336
_exptl_crystal_description prism
_exptl_crystal_F_000 4176
_exptl_crystal_size_max 0.3
_exptl_crystal_size_mid 0.2
_exptl_crystal_size_min 0.2
_refine_diff_density_max 0.671
_refine_diff_density_min -0.606
_refine_diff_density_rms 0.083
_refine_ls_extinction_method none
_refine_ls_goodness_of_fit_ref 1.015
_refine_ls_hydrogen_treatment constr
_refine_ls_matrix_type full
_refine_ls_number_parameters 1198
_refine_ls_number_reflns 21693
_refine_ls_number_restraints 0
_refine_ls_restrained_S_all 1.015
_refine_ls_R_factor_all 0.1188
_refine_ls_R_factor_gt 0.0559
_refine_ls_shift/su_max 0.001
_refine_ls_shift/su_mean 0.000
_refine_ls_structure_factor_coef Fsqd
_refine_ls_weighting_details 'w=1/[\s^2^(Fo^2^)+(0.0664P)^2^+6.9999P] where P=(Fo^2^+2Fc^2^)/3'
_refine_ls_weighting_scheme calc
_refine_ls_wR_factor_gt 0.1238
_refine_ls_wR_factor_ref 0.1519
_reflns_Friedel_coverage 0.000
_reflns_number_gt 12601
_reflns_number_total 21693
_reflns_threshold_expression 'I > 2\s(I)'
_cod_data_source_file c7ce00087a2.cif
_cod_data_source_block 64
_cod_database_code 7228209
_shelx_shelxl_version_number 2014/7
_shelx_space_group_comment
;
The symmetry employed for this shelxl refinement is uniquely defined
by the following loop, which should always be used as a source of
symmetry information in preference to the above space-group names.
They are only intended as comments.
;

loop_
_space_group_symop_operation_xyz
'x, y, z'
'-x+1/2, y+1/2, -z+1/2'
'-x, -y, -z'
'x-1/2, -y-1/2, z-1/2'

loop_
_atom_site_label
_atom_site_type_symbol
_atom_site_fract_x
_atom_site_fract_y
_atom_site_fract_z
_atom_site_U_iso_or_equiv
_atom_site_adp_type
_atom_site_occupancy
_atom_site_site_symmetry_order
_atom_site_calc_flag
_atom_site_refinement_flags_posn
_atom_site_refinement_flags_adp
Cu1 Cu 0.16147(4) 0.15245(2) 0.26189(2) 0.02797(12) Uani 1 1 d . .
Cu2 Cu 0.22802(4) 0.12996(2) 0.37497(2) 0.02968(12) Uani 1 1 d . .
Cu3 Cu 0.07619(4) 0.17926(2) 0.34241(2) 0.03305(13) Uani 1 1 d . .
P1 P 0.22843(8) 0.09998(3) 0.22313(4) 0.0310(2) Uani 1 1 d . .
P2 P 0.32092(8) 0.07788(3) 0.35558(5) 0.0319(2) Uani 1 1 d . .
P3 P 0.24728(8) 0.13667(3) 0.47621(4) 0.0312(2) Uani 1 1 d . .
P4 P 0.05574(8) 0.18427(3) 0.43810(5) 0.0338(2) Uani 1 1 d . .
P5 P 0.00347(8) 0.23358(3) 0.28584(4) 0.0289(2) Uani 1 1 d . .
P6 P 0.09290(8) 0.20036(3) 0.19077(4) 0.0290(2) Uani 1 1 d . .
N1 N -0.2833(3) -0.03159(10) 0.24675(16) 0.0391(8) Uani 1 1 d . .
H1A H -0.2599 -0.0560 0.2441 0.047 Uiso 1 1 calc R U
N2 N -0.4280(3) -0.06537(10) 0.24356(17) 0.0438(9) Uani 1 1 d . .
H2A H -0.3886 -0.0867 0.2478 0.053 Uiso 1 1 calc R U
N3 N 0.6236(3) 0.32608(10) 0.37338(16) 0.0389(8) Uani 1 1 d . .
H3A H 0.6518 0.3248 0.3438 0.047 Uiso 1 1 calc R U
N4 N 0.7085(3) 0.38553(10) 0.39568(17) 0.0427(9) Uani 1 1 d . .
H4A H 0.7191 0.3818 0.3600 0.051 Uiso 1 1 calc R U
O1 O -0.4287(2) 0.00371(9) 0.23613(18) 0.0614(10) Uani 1 1 d . .
O2 O 0.6449(3) 0.35619(9) 0.46606(14) 0.0541(9) Uani 1 1 d . .
C1 C 0.2639(3) 0.05803(11) 0.27829(17) 0.0338(9) Uani 1 1 d . .
H1B H 0.2031 0.0419 0.2770 0.041 Uiso 1 1 calc R U
H1C H 0.3127 0.0401 0.2671 0.041 Uiso 1 1 calc R U
C2 C 0.1818(3) 0.18095(12) 0.49435(17) 0.0347(9) Uani 1 1 d . .
H2B H 0.1756 0.1783 0.5361 0.042 Uiso 1 1 calc R U
H2C H 0.2208 0.2058 0.4929 0.042 Uiso 1 1 calc R U
C3 C 0.0624(3) 0.24599(11) 0.22689(17) 0.0316(9) Uani 1 1 d . .
H3B H 0.1252 0.2616 0.2455 0.038 Uiso 1 1 calc R U
H3C H 0.0159 0.2632 0.1953 0.038 Uiso 1 1 calc R U
C4 C 0.0669(3) 0.12142(11) 0.30696(18) 0.0332(9) Uani 1 1 d . .
C5 C 0.0102(3) 0.09280(11) 0.29413(18) 0.0326(9) Uani 1 1 d . .
C8 C -0.3837(3) -0.02848(13) 0.2416(2) 0.0414(10) Uani 1 1 d . .
C6 C 0.2464(3) 0.18622(12) 0.34077(18) 0.0377(10) Uani 1 1 d . .
C7 C 0.3105(3) 0.21223(11) 0.34765(17) 0.0321(9) Uani 1 1 d . .
C9 C 0.6575(3) 0.35616(12) 0.4158(2) 0.0385(10) Uani 1 1 d . .
C42 C 0.1419(3) 0.07550(12) 0.15563(18) 0.0371(10) Uani 1 1 d . .
C43 C 0.0725(4) 0.04750(15) 0.1619(2) 0.0559(13) Uani 1 1 d . .
H43 H 0.0720 0.0395 0.2017 0.067 Uiso 1 1 calc R U
C44 C 0.0026(4) 0.03067(16) 0.1104(3) 0.0700(16) Uani 1 1 d . .
H44 H -0.0447 0.0111 0.1150 0.084 Uiso 1 1 calc R U
C45 C 0.0027(4) 0.04249(18) 0.0530(3) 0.0703(17) Uani 1 1 d . .
H45 H -0.0437 0.0307 0.0177 0.084 Uiso 1 1 calc R U
C46 C 0.0696(4) 0.0713(2) 0.0467(2) 0.0732(17) Uani 1 1 d . .
H46 H 0.0689 0.0798 0.0069 0.088 Uiso 1 1 calc R U
C47 C 0.1381(4) 0.08783(15) 0.0978(2) 0.0554(13) Uani 1 1 d . .
H47 H 0.1835 0.1081 0.0928 0.066 Uiso 1 1 calc R U
C48 C 0.3388(3) 0.10890(12) 0.19840(17) 0.0324(9) Uani 1 1 d . .
C49 C 0.3977(4) 0.07855(13) 0.1847(2) 0.0461(11) Uani 1 1 d . .
H49 H 0.3826 0.0512 0.1908 0.055 Uiso 1 1 calc R U
C50 C 0.4777(4) 0.08722(15) 0.1625(2) 0.0510(12) Uani 1 1 d . .
H50 H 0.5181 0.0660 0.1546 0.061 Uiso 1 1 calc R U
C51 C 0.4985(4) 0.12627(17) 0.1519(3) 0.0646(15) Uani 1 1 d . .
H51 H 0.5517 0.1324 0.1352 0.078 Uiso 1 1 calc R U
C52 C 0.4419(5) 0.15634(17) 0.1656(4) 0.099(3) Uani 1 1 d . .
H52 H 0.4568 0.1836 0.1588 0.118 Uiso 1 1 calc R U
C53 C 0.3640(4) 0.14819(14) 0.1890(3) 0.0675(16) Uani 1 1 d . .
H53 H 0.3268 0.1699 0.1989 0.081 Uiso 1 1 calc R U
C54 C 0.3365(3) 0.03263(12) 0.40351(19) 0.0374(10) Uani 1 1 d . .
C59 C 0.3814(3) 0.03833(15) 0.4663(2) 0.0491(12) Uani 1 1 d . .
H59 H 0.4059 0.0643 0.4815 0.059 Uiso 1 1 calc R U
C58 C 0.3903(4) 0.00607(18) 0.5066(2) 0.0619(15) Uani 1 1 d . .
H58 H 0.4213 0.0100 0.5493 0.074 Uiso 1 1 calc R U
C57 C 0.3547(4) -0.03108(18) 0.4851(3) 0.0687(16) Uani 1 1 d . .
H57 H 0.3604 -0.0529 0.5128 0.082 Uiso 1 1 calc R U
C56 C 0.3112(4) -0.03715(16) 0.4240(3) 0.0731(17) Uani 1 1 d . .
H56 H 0.2870 -0.0632 0.4092 0.088 Uiso 1 1 calc R U
C55 C 0.3019(4) -0.00500(14) 0.3829(2) 0.0583(13) Uani 1 1 d . .
H55 H 0.2713 -0.0094 0.3403 0.070 Uiso 1 1 calc R U
C60 C 0.4493(3) 0.09065(12) 0.35798(17) 0.0351(9) Uani 1 1 d . .
C61 C 0.5129(4) 0.06406(15) 0.3434(2) 0.0522(12) Uani 1 1 d . .
H61 H 0.4912 0.0370 0.3332 0.063 Uiso 1 1 calc R U
C62 C 0.6088(4) 0.0755(2) 0.3431(2) 0.0694(16) Uani 1 1 d . .
H62 H 0.6523 0.0567 0.3324 0.083 Uiso 1 1 calc R U
C63 C 0.6400(4) 0.1141(2) 0.3583(3) 0.0773(18) Uani 1 1 d . .
H63 H 0.7051 0.1223 0.3573 0.093 Uiso 1 1 calc R U
C64 C 0.5790(4) 0.14122(18) 0.3750(4) 0.099(3) Uani 1 1 d . .
H64 H 0.6021 0.1679 0.3867 0.119 Uiso 1 1 calc R U
C65 C 0.4839(4) 0.12941(15) 0.3749(3) 0.0704(17) Uani 1 1 d . .
H65 H 0.4412 0.1482 0.3865 0.085 Uiso 1 1 calc R U
C72 C 0.2036(3) 0.09521(12) 0.51262(18) 0.0374(10) Uani 1 1 d . .
C73 C 0.2103(4) 0.09515(15) 0.5748(2) 0.0608(14) Uani 1 1 d . .
H73 H 0.2397 0.1175 0.5999 0.073 Uiso 1 1 calc R U
C74 C 0.1744(5) 0.06271(18) 0.5994(3) 0.0785(18) Uani 1 1 d . .
H74 H 0.1792 0.0628 0.6417 0.094 Uiso 1 1 calc R U
C75 C 0.1318(4) 0.03040(17) 0.5639(3) 0.0686(16) Uani 1 1 d . .
H75 H 0.1085 0.0079 0.5817 0.082 Uiso 1 1 calc R U
C76 C 0.1225(4) 0.03028(14) 0.5026(2) 0.0583(14) Uani 1 1 d . .
H76 H 0.0919 0.0080 0.4776 0.070 Uiso 1 1 calc R U
C77 C 0.1580(3) 0.06260(13) 0.4775(2) 0.0434(11) Uani 1 1 d . .
H77 H 0.1509 0.0625 0.4349 0.052 Uiso 1 1 calc R U
C66 C 0.3772(3) 0.14681(12) 0.52200(18) 0.0374(10) Uani 1 1 d . .
C67 C 0.4341(4) 0.12195(16) 0.5684(2) 0.0566(13) Uani 1 1 d . .
H67 H 0.4039 0.0992 0.5812 0.068 Uiso 1 1 calc R U
C68 C 0.5372(5) 0.1308(2) 0.5964(3) 0.0809(19) Uani 1 1 d . .
H68 H 0.5769 0.1135 0.6275 0.097 Uiso 1 1 calc R U
C69 C 0.5809(4) 0.1641(2) 0.5791(3) 0.082(2) Uani 1 1 d . .
H69 H 0.6501 0.1701 0.5990 0.099 Uiso 1 1 calc R U
C70 C 0.5256(4) 0.18835(18) 0.5342(3) 0.0758(18) Uani 1 1 d . .
H70 H 0.5561 0.2113 0.5221 0.091 Uiso 1 1 calc R U
C71 C 0.4240(4) 0.17989(15) 0.5052(2) 0.0541(13) Uani 1 1 d . .
H71 H 0.3860 0.1971 0.4734 0.065 Uiso 1 1 calc R U
C84 C -0.0167(3) 0.14597(14) 0.4635(2) 0.0468(11) Uani 1 1 d . .
C85 C -0.0224(4) 0.1461(2) 0.5229(3) 0.0784(18) Uani 1 1 d . .
H85 H 0.0107 0.1665 0.5510 0.094 Uiso 1 1 calc R U
C86 C -0.0771(5) 0.1159(3) 0.5407(3) 0.106(3) Uani 1 1 d . .
H86 H -0.0803 0.1153 0.5816 0.127 Uiso 1 1 calc R U
C87 C -0.1264(5) 0.0869(2) 0.5000(4) 0.104(3) Uani 1 1 d . .
H87 H -0.1651 0.0668 0.5124 0.124 Uiso 1 1 calc R U
C88 C -0.1202(4) 0.08657(18) 0.4415(4) 0.087(2) Uani 1 1 d . .
H88 H -0.1537 0.0661 0.4136 0.105 Uiso 1 1 calc R U
C89 C -0.0648(4) 0.11641(15) 0.4228(3) 0.0581(14) Uani 1 1 d . .
H89 H -0.0602 0.1163 0.3823 0.070 Uiso 1 1 calc R U
C78 C -0.0001(3) 0.22985(13) 0.45897(19) 0.0389(10) Uani 1 1 d . .
C83 C -0.1024(4) 0.23593(16) 0.4305(2) 0.0539(13) Uani 1 1 d . .
H83 H -0.1402 0.2165 0.4023 0.065 Uiso 1 1 calc R U
C82 C -0.1498(5) 0.27004(19) 0.4428(3) 0.0678(16) Uani 1 1 d . .
H82 H -0.2200 0.2739 0.4230 0.081 Uiso 1 1 calc R U
C81 C -0.0972(5) 0.29808(18) 0.4829(3) 0.0727(18) Uani 1 1 d . .
H81 H -0.1304 0.3216 0.4907 0.087 Uiso 1 1 calc R U
C80 C 0.0042(5) 0.29262(16) 0.5123(3) 0.0721(17) Uani 1 1 d . .
H80 H 0.0407 0.3122 0.5408 0.086 Uiso 1 1 calc R U
C79 C 0.0535(4) 0.25833(14) 0.5004(2) 0.0530(12) Uani 1 1 d . .
H79 H 0.1236 0.2545 0.5207 0.064 Uiso 1 1 calc R U
C90 C -0.1309(3) 0.23108(11) 0.24552(17) 0.0329(9) Uani 1 1 d . .
C91 C -0.1815(3) 0.25990(13) 0.20285(19) 0.0444(11) Uani 1 1 d . .
H91 H -0.1451 0.2819 0.1933 0.053 Uiso 1 1 calc R U
C92 C -0.2835(4) 0.25667(17) 0.1747(2) 0.0604(14) Uani 1 1 d . .
H92 H -0.3171 0.2761 0.1450 0.073 Uiso 1 1 calc R U
C93 C -0.3368(4) 0.22572(19) 0.1889(3) 0.0720(17) Uani 1 1 d . .
H93 H -0.4077 0.2240 0.1696 0.086 Uiso 1 1 calc R U
C94 C -0.2890(4) 0.19668(19) 0.2314(3) 0.0746(17) Uani 1 1 d . .
H94 H -0.3267 0.1751 0.2410 0.089 Uiso 1 1 calc R U
C95 C -0.1861(4) 0.19945(14) 0.2595(2) 0.0481(12) Uani 1 1 d . .
H95 H -0.1528 0.1796 0.2886 0.058 Uiso 1 1 calc R U
C96 C 0.0221(3) 0.28156(11) 0.32677(16) 0.0318(9) Uani 1 1 d . .
C97 C -0.0553(4) 0.30619(12) 0.33122(18) 0.0407(10) Uani 1 1 d . .
H97 H -0.1237 0.2987 0.3117 0.049 Uiso 1 1 calc R U
C98 C -0.0337(4) 0.34188(14) 0.3641(2) 0.0554(13) Uani 1 1 d . .
H98 H -0.0875 0.3588 0.3668 0.066 Uiso 1 1 calc R U
C99 C 0.0633(5) 0.35303(14) 0.3927(2) 0.0597(14) Uani 1 1 d . .
H99 H 0.0770 0.3778 0.4147 0.072 Uiso 1 1 calc R U
C100 C 0.1422(4) 0.32850(14) 0.3896(2) 0.0540(13) Uani 1 1 d . .
H100 H 0.2102 0.3363 0.4094 0.065 Uiso 1 1 calc R U
C101 C 0.1215(4) 0.29241(12) 0.35763(18) 0.0416(10) Uani 1 1 d . .
H101 H 0.1754 0.2750 0.3567 0.050 Uiso 1 1 calc R U
C108 C -0.0265(3) 0.18678(12) 0.13491(16) 0.0320(9) Uani 1 1 d . .
C109 C -0.0678(3) 0.14978(13) 0.1408(2) 0.0463(11) Uani 1 1 d . .
H109 H -0.0320 0.1318 0.1723 0.056 Uiso 1 1 calc R U
C110 C -0.1603(4) 0.13850(16) 0.1018(2) 0.0647(15) Uani 1 1 d . .
H110 H -0.1879 0.1129 0.1066 0.078 Uiso 1 1 calc R U
C111 C -0.2132(4) 0.16402(17) 0.0557(2) 0.0630(15) Uani 1 1 d . .
H111 H -0.2773 0.1562 0.0288 0.076 Uiso 1 1 calc R U
C112 C -0.1721(3) 0.20092(16) 0.0490(2) 0.0505(12) Uani 1 1 d . .
H112 H -0.2075 0.2184 0.0167 0.061 Uiso 1 1 calc R U
C113 C -0.0801(3) 0.21289(13) 0.08842(17) 0.0392(10) Uani 1 1 d . .
H113 H -0.0534 0.2387 0.0840 0.047 Uiso 1 1 calc R U
C102 C 0.1694(3) 0.22179(11) 0.14631(17) 0.0334(9) Uani 1 1 d . .
C107 C 0.1578(3) 0.21011(13) 0.08629(19) 0.0411(10) Uani 1 1 d . .
H107 H 0.1059 0.1915 0.0666 0.049 Uiso 1 1 calc R U
C106 C 0.2202(4) 0.22512(15) 0.0551(2) 0.0522(12) Uani 1 1 d . .
H106 H 0.2110 0.2170 0.0140 0.063 Uiso 1 1 calc R U
C105 C 0.2967(4) 0.25209(15) 0.0831(2) 0.0577(13) Uani 1 1 d . .
H105 H 0.3389 0.2629 0.0610 0.069 Uiso 1 1 calc R U
C104 C 0.3112(4) 0.26312(14) 0.1431(2) 0.0520(12) Uani 1 1 d . .
H104 H 0.3645 0.2811 0.1629 0.062 Uiso 1 1 calc R U
C103 C 0.2487(4) 0.24824(13) 0.1745(2) 0.0459(11) Uani 1 1 d . .
H103 H 0.2594 0.2560 0.2159 0.055 Uiso 1 1 calc R U
C10 C -0.0643(3) 0.06126(11) 0.27993(17) 0.0322(9) Uani 1 1 d . .
C15 C -0.1661(3) 0.06989(12) 0.2536(2) 0.0412(10) Uani 1 1 d . .
H15 H -0.1858 0.0971 0.2432 0.049 Uiso 1 1 calc R U
C14 C -0.2396(3) 0.04041(12) 0.2419(2) 0.0435(11) Uani 1 1 d . .
H14 H -0.3086 0.0476 0.2241 0.052 Uiso 1 1 calc R U
C13 C -0.2133(3) 0.00041(12) 0.25581(18) 0.0340(9) Uani 1 1 d . .
C12 C -0.1117(3) -0.00886(12) 0.27966(18) 0.0361(10) Uani 1 1 d . .
H12 H -0.0917 -0.0363 0.2877 0.043 Uiso 1 1 calc R U
C11 C -0.0389(3) 0.02080(11) 0.29193(18) 0.0333(9) Uani 1 1 d . .
H11 H 0.0303 0.0135 0.3090 0.040 Uiso 1 1 calc R U
C16 C -0.5312(3) -0.07260(12) 0.23938(19) 0.0398(10) Uani 1 1 d . .
C21 C -0.6058(4) -0.04329(15) 0.2240(3) 0.0681(16) Uani 1 1 d . .
H21 H -0.5893 -0.0162 0.2169 0.082 Uiso 1 1 calc R U
C20 C -0.7037(4) -0.05357(15) 0.2190(3) 0.0730(17) Uani 1 1 d . .
H20 H -0.7540 -0.0331 0.2081 0.088 Uiso 1 1 calc R U
C19 C -0.7330(4) -0.09206(14) 0.2291(2) 0.0501(12) Uani 1 1 d . .
C18 C -0.6572(4) -0.12071(14) 0.2431(2) 0.0498(12) Uani 1 1 d . .
H18 H -0.6736 -0.1479 0.2496 0.060 Uiso 1 1 calc R U
C17 C -0.5578(4) -0.11107(13) 0.2481(2) 0.0464(11) Uani 1 1 d . .
H17 H -0.5077 -0.1316 0.2576 0.056 Uiso 1 1 calc R U
C22 C -0.8439(4) -0.10180(15) 0.2211(3) 0.0654(15) Uani 1 1 d . .
C25 C -0.8873(5) -0.0722(2) 0.2573(4) 0.133(4) Uani 1 1 d . .
H25D H -0.8776 -0.0445 0.2450 0.200 Uiso 1 1 calc R U
H25C H -0.9598 -0.0775 0.2492 0.200 Uiso 1 1 calc R U
H25B H -0.8526 -0.0755 0.3012 0.200 Uiso 1 1 calc R U
C24 C -0.9042(5) -0.0970(2) 0.1522(3) 0.105(3) Uani 1 1 d . .
H24C H -0.8958 -0.0695 0.1388 0.157 Uiso 1 1 calc R U
H24B H -0.8787 -0.1163 0.1279 0.157 Uiso 1 1 calc R U
H24D H -0.9761 -0.1022 0.1463 0.157 Uiso 1 1 calc R U
C23 C -0.8587(4) -0.14470(18) 0.2401(3) 0.0788(18) Uani 1 1 d . .
H23B H -0.8306 -0.1637 0.2166 0.118 Uiso 1 1 calc R U
H23C H -0.8239 -0.1481 0.2839 0.118 Uiso 1 1 calc R U
H23D H -0.9311 -0.1500 0.2319 0.118 Uiso 1 1 calc R U
C26 C 0.3926(3) 0.24097(11) 0.35632(18) 0.0333(9) Uani 1 1 d . .
C27 C 0.4110(3) 0.27032(11) 0.40221(18) 0.0362(10) Uani 1 1 d . .
H27 H 0.3690 0.2713 0.4282 0.043 Uiso 1 1 calc R U
C28 C 0.4888(3) 0.29790(12) 0.41078(18) 0.0357(9) Uani 1 1 d . .
H28 H 0.5012 0.3173 0.4429 0.043 Uiso 1 1 calc R U
C29 C 0.5488(3) 0.29699(11) 0.37186(18) 0.0331(9) Uani 1 1 d . .
C30 C 0.5324(3) 0.26772(12) 0.32706(19) 0.0399(10) Uani 1 1 d . .
H30 H 0.5746 0.2667 0.3012 0.048 Uiso 1 1 calc R U
C31 C 0.4556(3) 0.24008(12) 0.31938(19) 0.0380(10) Uani 1 1 d . .
H31 H 0.4455 0.2201 0.2883 0.046 Uiso 1 1 calc R U
C32 C 0.7458(3) 0.42150(12) 0.42765(19) 0.0394(10) Uani 1 1 d . .
C37 C 0.7913(4) 0.42228(14) 0.4894(2) 0.0609(15) Uani 1 1 d . .
H37 H 0.7995 0.3982 0.5131 0.073 Uiso 1 1 calc R U
C36 C 0.8259(4) 0.45952(15) 0.5171(2) 0.0649(15) Uani 1 1 d . .
H36 H 0.8553 0.4602 0.5603 0.078 Uiso 1 1 calc R U
C35 C 0.8194(3) 0.49530(13) 0.4849(2) 0.0505(12) Uani 1 1 d . .
C34 C 0.7733(4) 0.49282(14) 0.4230(2) 0.0616(15) Uani 1 1 d . .
H34 H 0.7666 0.5166 0.3988 0.074 Uiso 1 1 calc R U
C33 C 0.7366(4) 0.45703(14) 0.3949(2) 0.0555(14) Uani 1 1 d . .
H33 H 0.7042 0.4567 0.3519 0.067 Uiso 1 1 calc R U
C38 C 0.8577(4) 0.53535(14) 0.5168(2) 0.0578(13) Uani 1 1 d . .
C41 C 0.8900(5) 0.56453(16) 0.4738(3) 0.0759(17) Uani 1 1 d . .
H41C H 0.9451 0.5524 0.4613 0.114 Uiso 1 1 calc R U
H41B H 0.8323 0.5698 0.4375 0.114 Uiso 1 1 calc R U
H41D H 0.9132 0.5900 0.4953 0.114 Uiso 1 1 calc R U
C40 C 0.9482(4) 0.52882(15) 0.5734(2) 0.0705(17) Uani 1 1 d . .
H40D H 1.0038 0.5167 0.5613 0.106 Uiso 1 1 calc R U
H40C H 0.9701 0.5548 0.5935 0.106 Uiso 1 1 calc R U
H40B H 0.9290 0.5107 0.6019 0.106 Uiso 1 1 calc R U
C39 C 0.7732(4) 0.55394(18) 0.5361(3) 0.0820(19) Uani 1 1 d . .
H39D H 0.7145 0.5583 0.4999 0.123 Uiso 1 1 calc R U
H39B H 0.7544 0.5358 0.5646 0.123 Uiso 1 1 calc R U
H39C H 0.7956 0.5799 0.5562 0.123 Uiso 1 1 calc R U
B1 B 0.1876(5) 0.14030(16) 0.7297(3) 0.0477(13) Uani 1 1 d . .
F1 F 0.1130(3) 0.14850(10) 0.67705(15) 0.0836(10) Uani 1 1 d . .
F2 F 0.1622(2) 0.10560(8) 0.75755(13) 0.0673(8) Uani 1 1 d . .
F3 F 0.2769(2) 0.13280(9) 0.71756(13) 0.0666(8) Uani 1 1 d . .
F4 F 0.1991(2) 0.17164(7) 0.77067(13) 0.0587(7) Uani 1 1 d . .

loop_
_atom_site_aniso_label
_atom_site_aniso_U_11
_atom_site_aniso_U_22
_atom_site_aniso_U_33
_atom_site_aniso_U_23
_atom_site_aniso_U_13
_atom_site_aniso_U_12
Cu1 0.0284(3) 0.0220(2) 0.0310(2) -0.00096(18) 0.00517(19) -0.0003(2)
Cu2 0.0296(3) 0.0267(3) 0.0310(2) -0.00055(19) 0.0066(2) -0.0005(2)
Cu3 0.0383(3) 0.0263(3) 0.0314(2) 0.00104(19) 0.0059(2) 0.0025(2)
P1 0.0329(6) 0.0237(5) 0.0331(5) -0.0035(4) 0.0050(4) 0.0006(4)
P2 0.0314(6) 0.0280(5) 0.0352(5) 0.0027(4) 0.0083(4) 0.0030(5)
P3 0.0309(6) 0.0304(6) 0.0295(5) -0.0015(4) 0.0051(4) -0.0010(5)
P4 0.0312(6) 0.0358(6) 0.0336(5) 0.0038(4) 0.0084(4) -0.0013(5)
P5 0.0297(6) 0.0238(5) 0.0319(5) -0.0013(4) 0.0075(4) 0.0005(4)
P6 0.0308(6) 0.0257(5) 0.0282(5) -0.0016(4) 0.0056(4) 0.0004(4)
N1 0.030(2) 0.0254(18) 0.061(2) -0.0036(16) 0.0125(17) -0.0068(15)
N2 0.033(2) 0.032(2) 0.070(2) -0.0067(17) 0.0204(18) -0.0079(16)
N3 0.034(2) 0.0330(19) 0.050(2) -0.0001(16) 0.0126(16) -0.0068(16)
N4 0.045(2) 0.0327(19) 0.053(2) -0.0011(16) 0.0185(18) -0.0118(17)
O1 0.0353(19) 0.0322(18) 0.117(3) -0.0091(18) 0.0226(19) -0.0068(15)
O2 0.068(2) 0.0509(19) 0.0390(17) 0.0007(14) 0.0092(16) -0.0303(17)
C1 0.034(2) 0.023(2) 0.042(2) -0.0022(17) 0.0079(18) 0.0013(17)
C2 0.034(2) 0.034(2) 0.035(2) -0.0009(17) 0.0097(18) -0.0015(18)
C3 0.035(2) 0.023(2) 0.034(2) -0.0002(16) 0.0057(17) 0.0049(17)
C4 0.027(2) 0.028(2) 0.044(2) 0.0003(17) 0.0099(18) -0.0031(18)
C5 0.028(2) 0.031(2) 0.040(2) -0.0010(17) 0.0116(18) -0.0025(18)
C8 0.038(3) 0.032(2) 0.054(3) -0.0071(19) 0.014(2) -0.010(2)
C6 0.039(3) 0.029(2) 0.036(2) 0.0010(17) -0.0011(18) -0.004(2)
C7 0.031(2) 0.026(2) 0.035(2) 0.0016(16) 0.0028(17) 0.0006(18)
C9 0.030(2) 0.033(2) 0.045(3) 0.0053(19) 0.0001(19) -0.0054(18)
C42 0.034(2) 0.032(2) 0.042(2) -0.0128(18) 0.0055(18) 0.0002(19)
C43 0.049(3) 0.060(3) 0.054(3) -0.013(2) 0.009(2) -0.015(3)
C44 0.051(4) 0.061(3) 0.088(4) -0.026(3) 0.006(3) -0.018(3)
C45 0.049(4) 0.089(4) 0.058(3) -0.033(3) -0.007(3) -0.004(3)
C46 0.054(4) 0.112(5) 0.043(3) -0.015(3) -0.002(3) -0.010(4)
C47 0.050(3) 0.067(3) 0.040(3) -0.007(2) 0.000(2) -0.010(3)
C48 0.026(2) 0.034(2) 0.032(2) -0.0018(16) -0.0001(16) 0.0014(17)
C49 0.060(3) 0.030(2) 0.058(3) -0.001(2) 0.033(2) 0.002(2)
C50 0.046(3) 0.056(3) 0.056(3) -0.001(2) 0.024(2) 0.009(2)
C51 0.034(3) 0.070(4) 0.094(4) 0.010(3) 0.027(3) -0.005(3)
C52 0.057(4) 0.043(3) 0.218(8) 0.011(4) 0.075(5) -0.004(3)
C53 0.040(3) 0.032(3) 0.141(5) -0.001(3) 0.043(3) -0.001(2)
C54 0.035(2) 0.030(2) 0.048(2) 0.0094(18) 0.015(2) 0.0095(19)
C59 0.040(3) 0.055(3) 0.050(3) 0.016(2) 0.010(2) 0.017(2)
C58 0.050(3) 0.078(4) 0.058(3) 0.029(3) 0.015(3) 0.025(3)
C57 0.050(3) 0.074(4) 0.084(4) 0.044(3) 0.023(3) 0.012(3)
C56 0.065(4) 0.050(3) 0.100(5) 0.025(3) 0.019(3) -0.008(3)
C55 0.060(4) 0.047(3) 0.064(3) 0.013(2) 0.014(3) -0.002(3)
C60 0.031(2) 0.037(2) 0.034(2) 0.0062(17) 0.0053(18) 0.0063(19)
C61 0.037(3) 0.060(3) 0.060(3) -0.014(2) 0.017(2) -0.002(2)
C62 0.042(3) 0.097(5) 0.073(4) -0.012(3) 0.022(3) 0.008(3)
C63 0.034(3) 0.089(5) 0.107(5) 0.024(4) 0.019(3) 0.000(3)
C64 0.034(3) 0.052(4) 0.198(8) 0.009(4) 0.015(4) -0.004(3)
C65 0.035(3) 0.044(3) 0.126(5) -0.007(3) 0.016(3) -0.001(2)
C72 0.036(3) 0.039(2) 0.036(2) 0.0017(18) 0.0096(18) 0.0000(19)
C73 0.082(4) 0.055(3) 0.046(3) 0.007(2) 0.020(3) -0.008(3)
C74 0.109(5) 0.070(4) 0.058(3) 0.014(3) 0.026(3) -0.020(4)
C75 0.076(4) 0.062(4) 0.071(4) 0.027(3) 0.028(3) -0.005(3)
C76 0.052(3) 0.044(3) 0.074(4) 0.005(2) 0.012(3) -0.014(2)
C77 0.034(3) 0.043(3) 0.053(3) 0.002(2) 0.012(2) -0.003(2)
C66 0.034(2) 0.037(2) 0.034(2) -0.0087(18) 0.0014(18) -0.0025(19)
C67 0.045(3) 0.068(3) 0.049(3) -0.003(2) 0.003(2) 0.004(3)
C68 0.051(4) 0.117(6) 0.056(3) -0.015(3) -0.011(3) 0.017(4)
C69 0.037(3) 0.107(5) 0.085(4) -0.036(4) -0.008(3) -0.010(4)
C70 0.045(4) 0.074(4) 0.100(5) -0.034(4) 0.009(3) -0.017(3)
C71 0.039(3) 0.058(3) 0.059(3) -0.016(2) 0.006(2) -0.004(2)
C84 0.031(3) 0.049(3) 0.056(3) 0.014(2) 0.007(2) 0.002(2)
C85 0.063(4) 0.109(5) 0.065(4) 0.023(3) 0.021(3) -0.025(3)
C86 0.075(5) 0.161(7) 0.087(5) 0.055(5) 0.031(4) -0.029(5)
C87 0.041(4) 0.112(6) 0.156(7) 0.081(6) 0.028(4) -0.007(4)
C88 0.041(4) 0.058(4) 0.154(7) 0.024(4) 0.017(4) -0.012(3)
C89 0.031(3) 0.053(3) 0.090(4) 0.012(3) 0.016(3) -0.002(2)
C78 0.043(3) 0.041(2) 0.041(2) 0.0076(19) 0.024(2) 0.007(2)
C83 0.049(3) 0.076(4) 0.043(3) 0.009(2) 0.023(2) 0.021(3)
C82 0.063(4) 0.086(4) 0.065(3) 0.016(3) 0.035(3) 0.034(3)
C81 0.088(5) 0.063(4) 0.092(4) 0.025(3) 0.065(4) 0.037(4)
C80 0.086(5) 0.051(3) 0.097(4) -0.008(3) 0.055(4) 0.005(3)
C79 0.046(3) 0.055(3) 0.067(3) 0.000(2) 0.031(3) 0.005(2)
C90 0.028(2) 0.030(2) 0.038(2) -0.0086(17) 0.0080(18) 0.0005(17)
C91 0.037(3) 0.046(3) 0.044(2) -0.002(2) 0.002(2) 0.008(2)
C92 0.045(3) 0.067(4) 0.056(3) -0.006(3) -0.004(2) 0.012(3)
C93 0.033(3) 0.095(5) 0.074(4) -0.012(3) -0.005(3) -0.003(3)
C94 0.044(3) 0.083(4) 0.087(4) -0.007(3) 0.006(3) -0.021(3)
C95 0.039(3) 0.046(3) 0.053(3) -0.002(2) 0.005(2) -0.006(2)
C96 0.043(3) 0.024(2) 0.0275(19) -0.0017(15) 0.0091(18) 0.0000(18)
C97 0.050(3) 0.035(2) 0.038(2) -0.0008(18) 0.015(2) 0.005(2)
C98 0.071(4) 0.044(3) 0.055(3) -0.009(2) 0.025(3) 0.013(3)
C99 0.085(4) 0.040(3) 0.049(3) -0.018(2) 0.013(3) -0.006(3)
C100 0.063(4) 0.045(3) 0.044(3) -0.011(2) 0.001(2) -0.012(3)
C101 0.048(3) 0.035(2) 0.039(2) -0.0052(18) 0.008(2) -0.001(2)
C108 0.030(2) 0.039(2) 0.0265(19) -0.0028(16) 0.0076(16) 0.0020(18)
C109 0.044(3) 0.042(3) 0.044(2) 0.000(2) -0.002(2) -0.003(2)
C110 0.056(3) 0.067(4) 0.054(3) 0.003(3) -0.009(3) -0.025(3)
C111 0.045(3) 0.084(4) 0.047(3) -0.003(3) -0.006(2) -0.015(3)
C112 0.034(3) 0.071(3) 0.038(2) 0.007(2) -0.001(2) 0.013(2)
C113 0.038(3) 0.045(3) 0.034(2) 0.0065(18) 0.0087(19) 0.006(2)
C102 0.034(2) 0.028(2) 0.036(2) -0.0002(17) 0.0076(18) 0.0033(18)
C107 0.040(3) 0.044(3) 0.040(2) -0.0047(19) 0.014(2) -0.003(2)
C106 0.057(3) 0.061(3) 0.044(3) -0.011(2) 0.023(2) -0.007(3)
C105 0.059(4) 0.061(3) 0.064(3) -0.007(3) 0.036(3) -0.013(3)
C104 0.050(3) 0.051(3) 0.062(3) -0.009(2) 0.027(2) -0.012(2)
C103 0.050(3) 0.044(3) 0.046(2) -0.013(2) 0.018(2) -0.007(2)
C10 0.030(2) 0.028(2) 0.039(2) -0.0035(17) 0.0117(18) -0.0041(17)
C15 0.035(3) 0.027(2) 0.056(3) -0.0006(19) 0.006(2) -0.0043(19)
C14 0.029(2) 0.033(2) 0.062(3) 0.001(2) 0.004(2) -0.0063(19)
C13 0.031(2) 0.030(2) 0.041(2) -0.0056(17) 0.0106(18) -0.0083(18)
C12 0.033(2) 0.027(2) 0.050(2) 0.0013(18) 0.016(2) -0.0026(18)
C11 0.022(2) 0.034(2) 0.045(2) -0.0003(17) 0.0108(18) -0.0026(17)
C16 0.031(3) 0.035(2) 0.053(3) -0.0119(19) 0.013(2) -0.011(2)
C21 0.041(3) 0.037(3) 0.127(5) -0.005(3) 0.027(3) -0.005(2)
C20 0.037(3) 0.043(3) 0.137(5) -0.023(3) 0.023(3) -0.007(2)
C19 0.038(3) 0.043(3) 0.069(3) -0.025(2) 0.016(2) -0.018(2)
C18 0.043(3) 0.041(3) 0.066(3) -0.005(2) 0.016(2) -0.013(2)
C17 0.042(3) 0.036(3) 0.062(3) -0.005(2) 0.017(2) -0.007(2)
C22 0.045(3) 0.051(3) 0.102(4) -0.029(3) 0.025(3) -0.021(3)
C25 0.065(5) 0.120(6) 0.244(10) -0.100(6) 0.090(6) -0.042(4)
C24 0.051(4) 0.091(5) 0.146(7) 0.008(4) -0.011(4) -0.027(4)
C23 0.047(4) 0.088(4) 0.104(5) -0.007(4) 0.025(3) -0.031(3)
C26 0.030(2) 0.028(2) 0.039(2) -0.0007(17) 0.0070(18) -0.0028(17)
C27 0.041(3) 0.031(2) 0.036(2) -0.0041(17) 0.0114(19) -0.0059(19)
C28 0.034(2) 0.033(2) 0.038(2) -0.0070(17) 0.0075(18) -0.0101(19)
C29 0.023(2) 0.030(2) 0.040(2) 0.0042(17) 0.0007(17) -0.0031(17)
C30 0.035(3) 0.036(2) 0.051(3) -0.0080(19) 0.017(2) -0.006(2)
C31 0.038(3) 0.031(2) 0.045(2) -0.0140(18) 0.011(2) -0.0065(19)
C32 0.035(3) 0.034(2) 0.047(2) -0.0003(19) 0.009(2) -0.0094(19)
C37 0.064(4) 0.038(3) 0.060(3) 0.008(2) -0.013(3) -0.019(2)
C36 0.069(4) 0.059(3) 0.051(3) -0.001(2) -0.005(3) -0.025(3)
C35 0.040(3) 0.034(3) 0.065(3) -0.004(2) -0.003(2) -0.003(2)
C34 0.076(4) 0.038(3) 0.057(3) 0.006(2) -0.002(3) -0.010(3)
C33 0.077(4) 0.042(3) 0.039(2) 0.002(2) 0.005(2) -0.014(3)
C38 0.056(3) 0.045(3) 0.066(3) -0.007(2) 0.009(3) -0.005(3)
C41 0.085(5) 0.051(3) 0.091(4) -0.009(3) 0.026(4) -0.021(3)
C40 0.066(4) 0.051(3) 0.072(4) -0.019(3) -0.012(3) -0.008(3)
C39 0.056(4) 0.084(4) 0.105(5) -0.041(4) 0.024(3) -0.012(3)
B1 0.052(4) 0.034(3) 0.059(3) -0.003(2) 0.020(3) -0.001(3)
F1 0.075(2) 0.084(2) 0.075(2) 0.0026(17) -0.0029(18) 0.0112(18)
F2 0.093(2) 0.0365(15) 0.079(2) -0.0013(14) 0.0348(18) -0.0091(15)
F3 0.069(2) 0.0661(19) 0.0726(19) -0.0107(15) 0.0336(16) 0.0103(16)
F4 0.072(2) 0.0409(15) 0.0768(19) -0.0133(13) 0.0423(16) -0.0108(14)

loop_
_atom_type_symbol
_atom_type_description
_atom_type_scat_dispersion_real
_atom_type_scat_dispersion_imag
_atom_type_scat_source
C C 0.0033 0.0016 'International Tables Vol C Tables 4.2.6.8 and 6.1.1.4'
H H 0.0000 0.0000 'International Tables Vol C Tables 4.2.6.8 and 6.1.1.4'
B B 0.0013 0.0007 'International Tables Vol C Tables 4.2.6.8 and 6.1.1.4'
N N 0.0061 0.0033 'International Tables Vol C Tables 4.2.6.8 and 6.1.1.4'
O O 0.0106 0.0060 'International Tables Vol C Tables 4.2.6.8 and 6.1.1.4'
F F 0.0171 0.0103 'International Tables Vol C Tables 4.2.6.8 and 6.1.1.4'
P P 0.1023 0.0942 'International Tables Vol C Tables 4.2.6.8 and 6.1.1.4'
Cu Cu 0.3201 1.2651 'International Tables Vol C Tables 4.2.6.8 and 6.1.1.4'

loop_
_geom_angle_atom_site_label_1
_geom_angle_atom_site_label_2
_geom_angle_atom_site_label_3
_geom_angle
C6 Cu1 C4 95.94(16)
C6 Cu1 P6 104.13(11)
C4 Cu1 P6 119.55(11)
C6 Cu1 P1 122.78(12)
C4 Cu1 P1 101.65(11)
P6 Cu1 P1 112.74(4)
C6 Cu1 Cu2 50.79(11)
C4 Cu1 Cu2 57.84(11)
P6 Cu1 Cu2 150.18(3)
P1 Cu1 Cu2 96.13(3)
C6 Cu1 Cu3 58.84(12)
C4 Cu1 Cu3 50.05(11)
P6 Cu1 Cu3 95.03(3)
P1 Cu1 Cu3 148.85(3)
Cu2 Cu1 Cu3 59.60(2)
C6 Cu2 P3 108.05(11)
C6 Cu2 P2 117.87(13)
P3 Cu2 P2 112.08(4)
C6 Cu2 C4 93.40(15)
P3 Cu2 C4 119.38(11)
P2 Cu2 C4 105.28(10)
C6 Cu2 Cu1 53.66(11)
P3 Cu2 Cu1 153.49(4)
P2 Cu2 Cu1 94.28(4)
C4 Cu2 Cu1 51.89(10)
C6 Cu2 Cu3 60.34(13)
P3 Cu2 Cu3 93.84(4)
P2 Cu2 Cu3 151.73(4)
C4 Cu2 Cu3 49.45(10)
Cu1 Cu2 Cu3 61.08(3)
C4 Cu3 P5 123.10(11)
C4 Cu3 P4 115.46(11)
P5 Cu3 P4 109.00(4)
C4 Cu3 C6 91.59(15)
P5 Cu3 C6 100.71(10)
P4 Cu3 C6 114.60(10)
C4 Cu3 Cu2 58.54(11)
P5 Cu3 Cu2 147.90(4)
P4 Cu3 Cu2 95.45(4)
C6 Cu3 Cu2 48.89(9)
C4 Cu3 Cu1 53.11(11)
P5 Cu3 Cu1 94.81(3)
P4 Cu3 Cu1 154.77(4)
C6 Cu3 Cu1 50.47(10)
Cu2 Cu3 Cu1 59.32(2)
C48 P1 C42 102.03(19)
C48 P1 C1 105.18(18)
C42 P1 C1 102.46(18)
C48 P1 Cu1 118.79(13)
C42 P1 Cu1 115.22(14)
C1 P1 Cu1 111.39(13)
C60 P2 C1 104.26(19)
C60 P2 C54 103.66(19)
C1 P2 C54 102.96(18)
C60 P2 Cu2 115.19(14)
C1 P2 Cu2 110.90(13)
C54 P2 Cu2 118.30(14)
C72 P3 C66 106.7(2)
C72 P3 C2 104.16(19)
C66 P3 C2 101.17(18)
C72 P3 Cu2 116.54(14)
C66 P3 Cu2 113.43(14)
C2 P3 Cu2 113.37(13)
C84 P4 C78 100.0(2)
C84 P4 C2 103.60(19)
C78 P4 C2 104.80(19)
C84 P4 Cu3 119.56(17)
C78 P4 Cu3 119.59(13)
C2 P4 Cu3 107.40(14)
C90 P5 C96 105.39(18)
C90 P5 C3 104.76(18)
C96 P5 C3 99.14(17)
C90 P5 Cu3 117.75(14)
C96 P5 Cu3 115.36(13)
C3 P5 Cu3 112.34(13)
C108 P6 C102 105.29(18)
C108 P6 C3 103.69(18)
C102 P6 C3 100.60(18)
C108 P6 Cu1 115.32(13)
C102 P6 Cu1 119.04(13)
C3 P6 Cu1 110.90(12)
C8 N1 C13 126.5(3)
C8 N2 C16 126.7(4)
C9 N3 C29 127.3(4)
C9 N4 C32 125.0(4)
P2 C1 P1 109.90(19)
P4 C2 P3 108.7(2)
P5 C3 P6 111.4(2)
C5 C4 Cu3 141.2(3)
C5 C4 Cu1 134.5(3)
Cu3 C4 Cu1 76.84(13)
C5 C4 Cu2 133.0(3)
Cu3 C4 Cu2 72.01(12)
Cu1 C4 Cu2 70.27(12)
C4 C5 C10 174.6(4)
O1 C8 N1 123.4(4)
O1 C8 N2 124.0(4)
N1 C8 N2 112.6(4)
C7 C6 Cu2 139.5(3)
C7 C6 Cu1 132.3(3)
Cu2 C6 Cu1 75.55(13)
C7 C6 Cu3 139.2(3)
Cu2 C6 Cu3 70.77(13)
Cu1 C6 Cu3 70.68(13)
C6 C7 C26 175.8(4)
O2 C9 N4 123.9(4)
O2 C9 N3 123.7(4)
N4 C9 N3 112.4(4)
C47 C42 C43 118.6(4)
C47 C42 P1 120.4(3)
C43 C42 P1 120.7(3)
C42 C43 C44 120.6(5)
C45 C44 C43 119.7(5)
C44 C45 C46 119.8(5)
C45 C46 C47 120.2(5)
C42 C47 C46 121.1(5)
C53 C48 C49 116.9(4)
C53 C48 P1 118.7(3)
C49 C48 P1 124.3(3)
C50 C49 C48 121.6(4)
C51 C50 C49 119.9(5)
C50 C51 C52 119.0(5)
C51 C52 C53 121.6(5)
C52 C53 C48 120.9(5)
C55 C54 C59 118.6(4)
C55 C54 P2 125.0(3)
C59 C54 P2 116.2(3)
C54 C59 C58 120.1(5)
C57 C58 C59 120.1(5)
C56 C57 C58 120.4(5)
C57 C56 C55 120.0(5)
C54 C55 C56 120.7(5)
C61 C60 C65 118.3(4)
C61 C60 P2 123.1(3)
C65 C60 P2 118.6(3)
C60 C61 C62 121.3(5)
C63 C62 C61 119.2(5)
C62 C63 C64 120.9(5)
C63 C64 C65 119.2(6)
C64 C65 C60 121.1(5)
C77 C72 C73 118.1(4)
C77 C72 P3 119.0(3)
C73 C72 P3 122.9(3)
C74 C73 C72 119.9(5)
C75 C74 C73 120.8(5)
C74 C75 C76 120.2(5)
C75 C76 C77 119.5(5)
C76 C77 C72 121.6(4)
C71 C66 C67 118.5(4)
C71 C66 P3 116.8(3)
C67 C66 P3 124.5(4)
C66 C67 C68 119.2(5)
C69 C68 C67 120.8(6)
C70 C69 C68 119.9(5)
C69 C70 C71 120.3(6)
C66 C71 C70 121.3(5)
C89 C84 C85 120.4(5)
C89 C84 P4 118.8(4)
C85 C84 P4 120.8(4)
C84 C85 C86 118.9(6)
C87 C86 C85 120.7(6)
C88 C87 C86 120.4(6)
C87 C88 C89 119.9(7)
C84 C89 C88 119.7(6)
C83 C78 C79 119.0(4)
C83 C78 P4 116.9(4)
C79 C78 P4 124.1(4)
C82 C83 C78 120.4(5)
C81 C82 C83 120.6(6)
C82 C81 C80 120.3(5)
C81 C80 C79 120.0(6)
C78 C79 C80 119.7(5)
C95 C90 C91 118.7(4)
C95 C90 P5 118.0(3)
C91 C90 P5 123.2(3)
C92 C91 C90 120.4(5)
C93 C92 C91 120.3(5)
C92 C93 C94 120.8(5)
C95 C94 C93 119.3(5)
C94 C95 C90 120.4(5)
C97 C96 C101 118.9(4)
C97 C96 P5 124.2(3)
C101 C96 P5 116.8(3)
C96 C97 C98 120.0(4)
C99 C98 C97 121.0(5)
C98 C99 C100 120.1(4)
C99 C100 C101 119.5(5)
C100 C101 C96 120.4(4)
C109 C108 C113 118.9(4)
C109 C108 P6 118.0(3)
C113 C108 P6 123.0(3)
C110 C109 C108 120.8(4)
C109 C110 C111 120.5(5)
C110 C111 C112 119.2(4)
C113 C112 C111 120.9(4)
C112 C113 C108 119.7(4)
C107 C102 C103 118.0(4)
C107 C102 P6 122.1(3)
C103 C102 P6 119.7(3)
C106 C107 C102 120.7(4)
C107 C106 C105 120.6(4)
C104 C105 C106 119.5(4)
C103 C104 C105 120.2(4)
C104 C103 C102 121.0(4)
C15 C10 C11 116.7(4)
C15 C10 C5 121.1(4)
C11 C10 C5 122.2(4)
C14 C15 C10 122.3(4)
C15 C14 C13 120.3(4)
C14 C13 C12 117.9(4)
C14 C13 N1 124.3(4)
C12 C13 N1 117.7(4)
C11 C12 C13 121.3(4)
C12 C11 C10 121.4(4)
C17 C16 C21 118.7(4)
C17 C16 N2 117.4(4)
C21 C16 N2 123.9(4)
C20 C21 C16 119.5(5)
C21 C20 C19 123.4(5)
C20 C19 C18 115.6(4)
C20 C19 C22 120.9(5)
C18 C19 C22 123.5(4)
C19 C18 C17 122.0(4)
C16 C17 C18 120.8(4)
C23 C22 C25 109.7(6)
C23 C22 C19 112.5(5)
C25 C22 C19 110.5(4)
C23 C22 C24 107.9(4)
C25 C22 C24 107.9(6)
C19 C22 C24 108.2(5)
C31 C26 C27 117.9(4)
C31 C26 C7 121.0(4)
C27 C26 C7 121.1(4)
C28 C27 C26 121.6(4)
C27 C28 C29 119.2(4)
C30 C29 C28 119.7(4)
C30 C29 N3 117.0(4)
C28 C29 N3 123.2(4)
C31 C30 C29 120.7(4)
C30 C31 C26 120.9(4)
C37 C32 C33 119.0(4)
C37 C32 N4 122.4(4)
C33 C32 N4 118.6(4)
C32 C37 C36 118.2(4)
C35 C36 C37 123.6(5)
C34 C35 C36 115.7(4)
C34 C35 C38 122.1(4)
C36 C35 C38 122.1(4)
C33 C34 C35 121.8(4)
C34 C33 C32 121.5(4)
C39 C38 C40 108.9(5)
C39 C38 C35 107.8(4)
C40 C38 C35 111.2(4)
C39 C38 C41 109.5(5)
C40 C38 C41 108.0(5)
C35 C38 C41 111.4(4)
F1 B1 F3 110.3(4)
F1 B1 F4 110.8(4)
F3 B1 F4 110.4(4)
F1 B1 F2 109.7(4)
F3 B1 F2 108.0(4)
F4 B1 F2 107.5(4)

loop_
_geom_bond_atom_site_label_1
_geom_bond_atom_site_label_2
_geom_bond_distance
Cu1 C6 2.147(4)
Cu1 C4 2.157(4)
Cu1 P6 2.2654(11)
Cu1 P1 2.2718(12)
Cu1 Cu2 2.5807(9)
Cu1 Cu3 2.6265(9)
Cu2 C6 2.065(4)
Cu2 P3 2.2620(12)
Cu2 P2 2.2741(12)
Cu2 C4 2.321(4)
Cu2 Cu3 2.5881(8)
Cu3 C4 2.068(4)
Cu3 P5 2.2662(11)
Cu3 P4 2.2979(12)
Cu3 C6 2.382(5)
P1 C48 1.809(4)
P1 C42 1.834(4)
P1 C1 1.841(4)
P2 C60 1.813(4)
P2 C1 1.828(4)
P2 C54 1.830(4)
P3 C72 1.803(4)
P3 C66 1.821(4)
P3 C2 1.836(4)
P4 C84 1.818(5)
P4 C78 1.824(4)
P4 C2 1.833(4)
P5 C90 1.813(4)
P5 C96 1.822(4)
P5 C3 1.823(4)
P6 C108 1.815(4)
P6 C102 1.821(4)
P6 C3 1.831(4)
N1 C8 1.364(5)
N1 C13 1.409(5)
N2 C8 1.374(5)
N2 C16 1.424(5)
N3 C9 1.370(5)
N3 C29 1.408(5)
N4 C9 1.361(5)
N4 C32 1.411(5)
O1 C8 1.222(5)
O2 C9 1.215(5)
C4 C5 1.209(5)
C5 C10 1.435(5)
C6 C7 1.213(5)
C7 C26 1.450(5)
C42 C47 1.372(6)
C42 C43 1.374(6)
C43 C44 1.397(7)
C44 C45 1.371(8)
C45 C46 1.367(8)
C46 C47 1.378(6)
C48 C53 1.380(6)
C48 C49 1.388(6)
C49 C50 1.383(6)
C50 C51 1.362(7)
C51 C52 1.361(7)
C52 C53 1.369(7)
C54 C55 1.366(6)
C54 C59 1.395(6)
C59 C58 1.393(6)
C58 C57 1.361(8)
C57 C56 1.358(8)
C56 C55 1.400(7)
C60 C61 1.358(6)
C60 C65 1.383(6)
C61 C62 1.383(7)
C62 C63 1.359(8)
C63 C64 1.364(8)
C64 C65 1.374(7)
C72 C77 1.380(6)
C72 C73 1.397(6)
C73 C74 1.375(7)
C74 C75 1.365(7)
C75 C76 1.369(7)
C76 C77 1.374(6)
C66 C71 1.384(6)
C66 C67 1.385(6)
C67 C68 1.409(7)
C68 C69 1.372(9)
C69 C70 1.346(8)
C70 C71 1.392(7)
C84 C89 1.375(7)
C84 C85 1.386(7)
C85 C86 1.389(8)
C86 C87 1.368(10)
C87 C88 1.367(10)
C88 C89 1.395(7)
C78 C83 1.384(6)
C78 C79 1.383(6)
C83 C82 1.377(7)
C82 C81 1.352(8)
C81 C80 1.374(8)
C80 C79 1.393(7)
C90 C95 1.390(6)
C90 C91 1.393(5)
C91 C92 1.369(6)
C92 C93 1.359(8)
C93 C94 1.385(8)
C94 C95 1.379(7)
C96 C97 1.375(6)
C96 C101 1.392(6)
C97 C98 1.384(6)
C98 C99 1.356(7)
C99 C100 1.381(7)
C100 C101 1.385(6)
C108 C109 1.376(6)
C108 C113 1.398(5)
C109 C110 1.374(6)
C110 C111 1.377(7)
C111 C112 1.375(7)
C112 C113 1.379(6)
C102 C107 1.389(5)
C102 C103 1.400(6)
C107 C106 1.371(6)
C106 C105 1.386(7)
C105 C104 1.377(6)
C104 C103 1.372(6)
C10 C15 1.386(6)
C10 C11 1.391(5)
C15 C14 1.377(6)
C14 C13 1.384(6)
C13 C12 1.383(6)
C12 C11 1.375(5)
C16 C17 1.357(6)
C16 C21 1.384(6)
C21 C20 1.371(7)
C20 C19 1.377(7)
C19 C18 1.380(7)
C19 C22 1.526(7)
C18 C17 1.385(6)
C22 C23 1.516(7)
C22 C25 1.521(8)
C22 C24 1.555(9)
C26 C31 1.388(6)
C26 C27 1.396(5)
C27 C28 1.381(5)
C28 C29 1.391(6)
C29 C30 1.379(5)
C30 C31 1.374(6)
C32 C37 1.363(6)
C32 C33 1.379(6)
C37 C36 1.402(6)
C36 C35 1.383(6)
C35 C34 1.370(6)
C35 C38 1.529(6)
C34 C33 1.370(6)
C38 C39 1.502(7)
C38 C40 1.522(7)
C38 C41 1.538(7)
B1 F1 1.357(6)
B1 F3 1.371(6)
B1 F4 1.374(6)
B1 F2 1.408(6)

loop_
_geom_hbond_atom_site_label_D
_geom_hbond_atom_site_label_H
_geom_hbond_atom_site_label_A
_geom_hbond_distance_DH
_geom_hbond_distance_HA
_geom_hbond_distance_DA
_geom_hbond_angle_DHA
_geom_hbond_site_symmetry_A
N1 H1A F2 0.88 2.14 2.988(4) 162.9 3_556
N2 H2A F3 0.88 2.15 3.005(5) 164.8 3_556
N3 H3A F4 0.88 1.98 2.848(4) 171.0 4_665
N4 H4A F2 0.88 2.28 3.044(5) 145.8 4_665
N1 H1A F2 0.88 2.14 2.988(4) 162.9 3_556
N2 H2A F3 0.88 2.15 3.005(5) 164.8 3_556
N3 H3A F4 0.88 1.98 2.848(4) 171.0 4_665
N4 H4A F2 0.88 2.28 3.044(5) 145.8 4_665
C73 H73 F3 0.95 2.63 3.356(6) 133.3 .
C97 H97 F4 0.95 2.55 3.345(6) 141.9 4_565
C14 H14 O1 0.95 2.29 2.856(5) 117.8 .
C12 H12 F2 0.95 2.58 3.333(5) 135.9 3_556
C21 H21 O1 0.95 2.23 2.848(6) 121.5 .
C28 H28 O2 0.95 2.30 2.889(5) 119.9 .
